data_7242526
loop_
_publ_author_name
'Levent, Emre'
'Sala, Oliver'
'Wilm, Lukas F. B.'
'L\"owe, Pawel'
'Dielmann, Fabian'

_publ_section_title
;
 Heterobimetallic complexes composed of bismuth and lithium carboxylates
 as polyurethane catalysts -- alternatives to organotin compounds
;
_journal_issue 7
_journal_name_full 'Green Chemistry'
_journal_page_first 2747
_journal_page_last 2755
_journal_paper_doi 10.1039/D1GC00446H
_journal_volume 23
_journal_year 2021
_chemical_formula_moiety 'C34 H41 Bi O7, C4 H8 O'
_chemical_formula_sum 'C38 H49 Bi O8'
_chemical_formula_weight 842.75
_chemical_name_systematic 'Bismuth 2-phenylisobutyrate'
_space_group_crystal_system triclinic
_space_group_IT_number 2
_space_group_name_Hall '-P 1'
_space_group_name_H-M_alt 'P -1'
_atom_sites_solution_hydrogens geom
_atom_sites_solution_primary dual
_audit_creation_date 2020-03-12
_audit_creation_method
;
Olex2 1.3
(compiled 2019.09.11 svn.r3662 for OlexSys, GUI svn.r5938)
;
_audit_update_record
;
2021-01-20 deposited with the CCDC.	2021-03-22 downloaded from the CCDC.
;
_cell_angle_alpha 106.319(3)
_cell_angle_beta 105.558(2)
_cell_angle_gamma 107.521(3)
_cell_formula_units_Z 2
_cell_length_a 12.5878(6)
_cell_length_b 12.6544(6)
_cell_length_c 13.1098(6)
_cell_measurement_reflns_used 8374
_cell_measurement_temperature 100
_cell_measurement_theta_max 26.53
_cell_measurement_theta_min 2.65
_cell_volume 1763.44(16)
_computing_cell_refinement 'SAINT v8.37A (Bruker, 2015)'
_computing_data_reduction 'SAINT v8.37A (Bruker, 2015)'
_computing_molecular_graphics 'Olex2 1.3 (Dolomanov et al., 2009)'
_computing_publication_material 'Olex2 1.3 (Dolomanov et al., 2009)'
_computing_structure_refinement 'ShelXL 2013/4 (Sheldrick, 2015)'
_computing_structure_solution 'SHELXT 2014/5 (Sheldrick, 2014)'
_diffrn_ambient_temperature 100
_diffrn_measured_fraction_theta_full 1.000
_diffrn_measured_fraction_theta_max 0.988
_diffrn_measurement_device_type 'Bruker APEX-II CCD'
_diffrn_measurement_method '\f and \w scans'
_diffrn_radiation_type MoK\a
_diffrn_radiation_wavelength 0.71073
_diffrn_reflns_av_R_equivalents 0.0550
_diffrn_reflns_av_unetI/netI 0.0598
_diffrn_reflns_Laue_measured_fraction_full 1.000
_diffrn_reflns_Laue_measured_fraction_max 0.988
_diffrn_reflns_limit_h_max 16
_diffrn_reflns_limit_h_min -16
_diffrn_reflns_limit_k_max 16
_diffrn_reflns_limit_k_min -16
_diffrn_reflns_limit_l_max 17
_diffrn_reflns_limit_l_min -17
_diffrn_reflns_number 27767
_diffrn_reflns_point_group_measured_fraction_full 1.000
_diffrn_reflns_point_group_measured_fraction_max 0.988
_diffrn_reflns_theta_full 25.242
_diffrn_reflns_theta_max 28.360
_diffrn_reflns_theta_min 1.754
_diffrn_standards_number 0
_exptl_absorpt_coefficient_mu 5.050
_exptl_absorpt_correction_T_max 1.0000
_exptl_absorpt_correction_T_min 0.6618
_exptl_absorpt_correction_type multi-scan
_exptl_absorpt_process_details
;
SADABS-2016/2 (Bruker,2016/2) was used for absorption correction.
wR2(int) was 0.1065 before and 0.0570 after correction.
The Ratio of minimum to maximum transmission is 0.6618.
The \l/2 correction factor is Not present.
;
_exptl_crystal_colour colourless
_exptl_crystal_colour_primary colourless
_exptl_crystal_density_diffrn 1.587
_exptl_crystal_description needle
_exptl_crystal_F_000 848
_exptl_crystal_size_max 0.306
_exptl_crystal_size_mid 0.114
_exptl_crystal_size_min 0.089
_refine_diff_density_max 2.913
_refine_diff_density_min -1.578
_refine_diff_density_rms 0.166
_refine_ls_extinction_method none
_refine_ls_goodness_of_fit_ref 1.079
_refine_ls_hydrogen_treatment constr
_refine_ls_matrix_type full
_refine_ls_number_parameters 430
_refine_ls_number_reflns 8719
_refine_ls_number_restraints 0
_refine_ls_restrained_S_all 1.079
_refine_ls_R_factor_all 0.0501
_refine_ls_R_factor_gt 0.0412
_refine_ls_shift/su_max 0.000
_refine_ls_shift/su_mean 0.000
_refine_ls_structure_factor_coef Fsqd
_refine_ls_weighting_details 'w=1/[\s^2^(Fo^2^)+(0.0427P)^2^+3.0049P] where P=(Fo^2^+2Fc^2^)/3'
_refine_ls_weighting_scheme calc
_refine_ls_wR_factor_gt 0.0944
_refine_ls_wR_factor_ref 0.0986
_reflns_Friedel_coverage 0.000
_reflns_number_gt 7598
_reflns_number_total 8719
_reflns_threshold_expression 'I > 2\s(I)'
_cod_data_source_file d1gc00446h2.cif
_cod_data_source_block p1_a
_cod_depositor_comments 'Adding full bibliography for 7242526--7242531.cif.'
_cod_original_cell_volume 1763.44(15)
_cod_database_code 7242526
_shelxl_version_number 2013-4
_shelx_space_group_comment
;
The symmetry employed for this shelxl refinement is uniquely defined
by the following loop, which should always be used as a source of
symmetry information in preference to the above space-group names.
They are only intended as comments.
;
_shelx_estimated_absorpt_t_max 0.662
_shelx_estimated_absorpt_t_min 0.307
_olex2_refinement_description
;
1. Fixed Uiso
 At 1.2 times of:
  All C(H) groups, All C(H,H) groups
 At 1.5 times of:
  All C(H,H,H) groups
2.a Secondary CH2 refined with riding coordinates:
 C36(H36A,H36B), C35(H35A,H35B), C34(H34A,H34B), C31(H31A,H31B), C38(H38A,
 H38B), C32(H32A,H32B), C37(H37A,H37B), C33(H33A,H33B)
2.b Aromatic/amide H refined with riding coordinates:
 C8(H8), C12(H12), C30(H30), C28(H28), C26(H26), C10(H10), C21(H21), C27(H27),
 C9(H9), C11(H11), C20(H20), C29(H29), C19(H19), C17(H17), C18(H18)
2.c Idealised Me refined as rotating group:
 C6(H6A,H6B,H6C), C5(H5A,H5B,H5C), C23(H23A,H23B,H23C), C14(H14A,H14B,H14C),
 C24(H24A,H24B,H24C), C15(H15A,H15B,H15C)
;
_olex2_date_sample_data_collection 2020-03-12
_olex2_date_sample_submission 2020-03-10
_olex2_submission_original_sample_id EL049
_olex2_submission_special_instructions 'No special instructions were received'

loop_
_space_group_symop_operation_xyz
'x, y, z'
'-x, -y, -z'

loop_
_atom_site_label
_atom_site_type_symbol
_atom_site_fract_x
_atom_site_fract_y
_atom_site_fract_z
_atom_site_U_iso_or_equiv
_atom_site_adp_type
_atom_site_occupancy
_atom_site_site_symmetry_order
_atom_site_calc_flag
_atom_site_refinement_flags_posn
_atom_site_refinement_flags_adp
_atom_site_refinement_flags_occupancy
_atom_site_disorder_assembly
_atom_site_disorder_group
Bi1 Bi 0.64146(2) 0.49710(2) 0.44241(2) 0.02087(7) Uani 1 1 d . . . . .
O2 O 0.6141(3) 0.5701(3) 0.6328(3) 0.0202(7) Uani 1 1 d . . . . .
O1 O 0.7374(3) 0.4837(3) 0.6066(3) 0.0218(7) Uani 1 1 d . . . . .
O5 O 0.7751(3) 0.6872(3) 0.5264(3) 0.0260(8) Uani 1 1 d . . . . .
O3 O 0.8048(3) 0.4787(4) 0.4147(3) 0.0297(8) Uani 1 1 d . . . . .
O6 O 0.5965(3) 0.6803(3) 0.4398(3) 0.0303(8) Uani 1 1 d . . . . .
O4 O 0.7013(4) 0.5208(4) 0.2801(3) 0.0379(10) Uani 1 1 d . . . . .
O7 O 0.5717(4) 0.2607(4) 0.3641(4) 0.0490(12) Uani 1 1 d . . . . .
C1 C 0.6879(4) 0.5278(4) 0.6697(4) 0.0177(9) Uani 1 1 d . . . . .
C4 C 0.7236(4) 0.5333(4) 0.7925(4) 0.0218(10) Uani 1 1 d . . . . .
C3 C 0.7058(4) 0.7400(5) 0.4971(4) 0.0255(11) Uani 1 1 d . . . . .
C7 C 0.7357(4) 0.4171(4) 0.7937(4) 0.0195(9) Uani 1 1 d . . . . .
C2 C 0.7918(5) 0.5044(5) 0.3259(4) 0.0270(11) Uani 1 1 d . . . . .
C22 C 0.7656(4) 0.8740(5) 0.5315(5) 0.0309(12) Uani 1 1 d . . . . .
C8 C 0.6448(4) 0.3077(4) 0.7159(4) 0.0254(11) Uani 1 1 d . . . . .
H8 H 0.5761 0.3055 0.6614 0.030 Uiso 1 1 calc R U . . .
C16 C 0.8878(4) 0.3867(5) 0.2365(5) 0.0279(11) Uani 1 1 d . . . . .
C12 C 0.8346(5) 0.4179(5) 0.8729(4) 0.0262(11) Uani 1 1 d . . . . .
H12 H 0.8978 0.4925 0.9280 0.031 Uiso 1 1 calc R U . . .
C30 C 0.7818(5) 0.8968(5) 0.7317(5) 0.0351(13) Uani 1 1 d . . . . .
H30 H 0.7071 0.8284 0.6989 0.042 Uiso 1 1 calc R U . . .
C25 C 0.8331(5) 0.9354(5) 0.6602(5) 0.0297(12) Uani 1 1 d . . . . .
C6 C 0.8430(5) 0.6459(5) 0.8635(5) 0.0309(12) Uani 1 1 d . . . . .
H6A H 0.9069 0.6325 0.8398 0.046 Uiso 1 1 calc R U . . .
H6B H 0.8648 0.6613 0.9455 0.046 Uiso 1 1 calc R U . . .
H6C H 0.8332 0.7155 0.8504 0.046 Uiso 1 1 calc R U . . .
O8 O 0.7031(5) 0.7626(6) 0.1365(5) 0.0749(17) Uani 1 1 d . . . . .
C5 C 0.6282(5) 0.5500(5) 0.8387(4) 0.0286(11) Uani 1 1 d . . . . .
H5A H 0.6200 0.6239 0.8364 0.043 Uiso 1 1 calc R U . . .
H5B H 0.6527 0.5560 0.9184 0.043 Uiso 1 1 calc R U . . .
H5C H 0.5507 0.4808 0.7911 0.043 Uiso 1 1 calc R U . . .
C28 C 0.9480(6) 1.0578(5) 0.8976(5) 0.0386(14) Uani 1 1 d . . . . .
H28 H 0.9870 1.1000 0.9788 0.046 Uiso 1 1 calc R U . . .
C26 C 0.9427(5) 1.0348(5) 0.7106(5) 0.0358(13) Uani 1 1 d . . . . .
H26 H 0.9795 1.0612 0.6627 0.043 Uiso 1 1 calc R U . . .
C10 C 0.7510(5) 0.2016(5) 0.7943(5) 0.0370(14) Uani 1 1 d . . . . .
H10 H 0.7564 0.1283 0.7943 0.044 Uiso 1 1 calc R U . . .
C13 C 0.8899(5) 0.5125(5) 0.2773(5) 0.0290(11) Uani 1 1 d . . . . .
C23 C 0.6684(5) 0.9218(6) 0.4964(5) 0.0396(15) Uani 1 1 d . . . . .
H23A H 0.6104 0.9010 0.5322 0.059 Uiso 1 1 calc R U . . .
H23B H 0.6262 0.8853 0.4124 0.059 Uiso 1 1 calc R U . . .
H23C H 0.7068 1.0097 0.5222 0.059 Uiso 1 1 calc R U . . .
C21 C 0.9641(5) 0.3512(6) 0.3063(5) 0.0322(12) Uani 1 1 d . . . . .
H21 H 1.0209 0.4079 0.3808 0.039 Uiso 1 1 calc R U . . .
C27 C 0.9991(5) 1.0958(5) 0.8276(5) 0.0376(13) Uani 1 1 d . . . . .
H27 H 1.0737 1.1643 0.8600 0.045 Uiso 1 1 calc R U . . .
C36 C 0.4901(6) 0.6811(6) 0.0527(6) 0.0448(16) Uani 1 1 d . . . . .
H36A H 0.4689 0.6303 -0.0286 0.054 Uiso 1 1 calc R U . . .
H36B H 0.4192 0.6554 0.0734 0.054 Uiso 1 1 calc R U . . .
C9 C 0.6519(5) 0.2006(5) 0.7160(5) 0.0342(13) Uani 1 1 d . . . . .
H9 H 0.5882 0.1259 0.6618 0.041 Uiso 1 1 calc R U . . .
C14 C 1.0116(5) 0.6058(6) 0.3744(5) 0.0396(14) Uani 1 1 d . . . . .
H14A H 1.0277 0.5806 0.4391 0.059 Uiso 1 1 calc R U . . .
H14B H 1.0081 0.6848 0.4003 0.059 Uiso 1 1 calc R U . . .
H14C H 1.0763 0.6111 0.3454 0.059 Uiso 1 1 calc R U . . .
C11 C 0.8418(5) 0.3109(5) 0.8722(5) 0.0354(13) Uani 1 1 d . . . . .
H11 H 0.9106 0.3128 0.9264 0.043 Uiso 1 1 calc R U . . .
C24 C 0.8471(5) 0.8912(6) 0.4622(5) 0.0439(16) Uani 1 1 d . . . . .
H24A H 0.8830 0.9765 0.4753 0.066 Uiso 1 1 calc R U . . .
H24B H 0.7985 0.8432 0.3799 0.066 Uiso 1 1 calc R U . . .
H24C H 0.9113 0.8646 0.4875 0.066 Uiso 1 1 calc R U . . .
C20 C 0.9575(5) 0.2364(6) 0.2684(6) 0.0406(15) Uani 1 1 d . . . . .
H20 H 1.0088 0.2139 0.3175 0.049 Uiso 1 1 calc R U . . .
C29 C 0.8379(6) 0.9566(5) 0.8495(5) 0.0378(14) Uani 1 1 d . . . . .
H29 H 0.8024 0.9295 0.8979 0.045 Uiso 1 1 calc R U . . .
C19 C 0.8774(6) 0.1524(6) 0.1598(6) 0.0450(15) Uani 1 1 d . . . . .
H19 H 0.8753 0.0735 0.1332 0.054 Uiso 1 1 calc R U . . .
C15 C 0.8656(6) 0.5555(6) 0.1794(5) 0.0363(13) Uani 1 1 d . . . . .
H15A H 0.9246 0.5526 0.1440 0.054 Uiso 1 1 calc R U . . .
H15B H 0.8725 0.6385 0.2097 0.054 Uiso 1 1 calc R U . . .
H15C H 0.7839 0.5031 0.1214 0.054 Uiso 1 1 calc R U . . .
C17 C 0.8059(6) 0.2995(6) 0.1282(5) 0.0473(17) Uani 1 1 d . . . . .
H17 H 0.7524 0.3201 0.0791 0.057 Uiso 1 1 calc R U . . .
C35 C 0.5983(6) 0.6778(8) 0.1321(6) 0.056(2) Uani 1 1 d . . . . .
H35A H 0.5967 0.6969 0.2102 0.068 Uiso 1 1 calc R U . . .
H35B H 0.5974 0.5962 0.1041 0.068 Uiso 1 1 calc R U . . .
C18 C 0.8007(7) 0.1843(7) 0.0909(6) 0.059(2) Uani 1 1 d . . . . .
H18 H 0.7438 0.1265 0.0169 0.071 Uiso 1 1 calc R U . . .
C34 C 0.6457(8) 0.2054(7) 0.4124(7) 0.063(2) Uani 1 1 d . . . . .
H34A H 0.6072 0.1603 0.4527 0.076 Uiso 1 1 calc R U . . .
H34B H 0.7261 0.2678 0.4684 0.076 Uiso 1 1 calc R U . . .
C31 C 0.5282(7) 0.2075(8) 0.2403(7) 0.061(2) Uani 1 1 d . . . . .
H31A H 0.5729 0.2634 0.2117 0.073 Uiso 1 1 calc R U . . .
H31B H 0.4412 0.1893 0.2057 0.073 Uiso 1 1 calc R U . . .
C38 C 0.6650(9) 0.8413(7) 0.0930(10) 0.087(3) Uani 1 1 d . . . . .
H38A H 0.6757 0.8333 0.0195 0.104 Uiso 1 1 calc R U . . .
H38B H 0.7142 0.9259 0.1486 0.104 Uiso 1 1 calc R U . . .
C32 C 0.5477(9) 0.0967(8) 0.2098(7) 0.070(2) Uani 1 1 d . . . . .
H32A H 0.5664 0.0808 0.1397 0.084 Uiso 1 1 calc R U . . .
H32B H 0.4762 0.0267 0.1971 0.084 Uiso 1 1 calc R U . . .
C37 C 0.5347(9) 0.8098(8) 0.0739(9) 0.074(3) Uani 1 1 d . . . . .
H37A H 0.5255 0.8570 0.1428 0.089 Uiso 1 1 calc R U . . .
H37B H 0.4921 0.8233 0.0067 0.089 Uiso 1 1 calc R U . . .
C33 C 0.6577(9) 0.1239(8) 0.3170(8) 0.071(2) Uani 1 1 d . . . . .
H33A H 0.6550 0.0491 0.3281 0.085 Uiso 1 1 calc R U . . .
H33B H 0.7344 0.1627 0.3093 0.085 Uiso 1 1 calc R U . . .

loop_
_atom_site_aniso_label
_atom_site_aniso_U_11
_atom_site_aniso_U_22
_atom_site_aniso_U_33
_atom_site_aniso_U_23
_atom_site_aniso_U_13
_atom_site_aniso_U_12
Bi1 0.01817(9) 0.03192(11) 0.01860(10) 0.01171(7) 0.00934(7) 0.01438(8)
O2 0.0184(15) 0.0209(16) 0.0226(17) 0.0094(13) 0.0086(13) 0.0083(14)
O1 0.0235(16) 0.0301(18) 0.0188(16) 0.0115(14) 0.0118(13) 0.0150(15)
O5 0.0167(16) 0.033(2) 0.0302(19) 0.0192(16) 0.0083(14) 0.0074(15)
O3 0.0273(18) 0.054(2) 0.0257(19) 0.0247(18) 0.0163(15) 0.0259(18)
O6 0.0178(16) 0.037(2) 0.033(2) 0.0167(17) 0.0043(15) 0.0080(16)
O4 0.036(2) 0.069(3) 0.033(2) 0.031(2) 0.0192(17) 0.038(2)
O7 0.054(3) 0.046(3) 0.050(3) 0.012(2) 0.016(2) 0.035(2)
C1 0.014(2) 0.016(2) 0.022(2) 0.0082(17) 0.0069(17) 0.0036(17)
C4 0.022(2) 0.023(2) 0.017(2) 0.0075(18) 0.0049(18) 0.007(2)
C3 0.020(2) 0.037(3) 0.025(2) 0.019(2) 0.0087(19) 0.010(2)
C7 0.018(2) 0.024(2) 0.020(2) 0.0122(19) 0.0095(18) 0.0088(19)
C2 0.025(2) 0.043(3) 0.028(3) 0.019(2) 0.015(2) 0.025(2)
C22 0.017(2) 0.034(3) 0.040(3) 0.027(2) 0.005(2) 0.002(2)
C8 0.019(2) 0.022(2) 0.030(3) 0.009(2) 0.0031(19) 0.009(2)
C16 0.020(2) 0.047(3) 0.034(3) 0.026(3) 0.018(2) 0.021(2)
C12 0.025(2) 0.025(3) 0.025(3) 0.011(2) 0.007(2) 0.007(2)
C30 0.037(3) 0.026(3) 0.031(3) 0.013(2) 0.002(2) 0.007(2)
C25 0.022(2) 0.026(3) 0.038(3) 0.018(2) 0.004(2) 0.007(2)
C6 0.036(3) 0.019(2) 0.026(3) 0.005(2) 0.004(2) 0.007(2)
O8 0.046(3) 0.093(5) 0.071(4) 0.029(3) 0.024(3) 0.012(3)
C5 0.035(3) 0.041(3) 0.024(3) 0.017(2) 0.018(2) 0.024(3)
C28 0.044(3) 0.026(3) 0.031(3) 0.001(2) -0.004(2) 0.021(3)
C26 0.025(3) 0.030(3) 0.048(4) 0.016(3) 0.009(2) 0.008(2)
C10 0.034(3) 0.025(3) 0.049(4) 0.019(3) 0.006(3) 0.013(2)
C13 0.032(3) 0.044(3) 0.030(3) 0.024(2) 0.019(2) 0.025(3)
C23 0.030(3) 0.035(3) 0.047(4) 0.025(3) 0.000(3) 0.010(3)
C21 0.020(2) 0.048(3) 0.040(3) 0.028(3) 0.013(2) 0.018(2)
C27 0.029(3) 0.030(3) 0.050(4) 0.015(3) 0.010(3) 0.013(2)
C36 0.036(3) 0.058(4) 0.042(4) 0.029(3) 0.014(3) 0.013(3)
C9 0.025(3) 0.019(2) 0.042(3) 0.009(2) -0.002(2) 0.004(2)
C14 0.035(3) 0.054(4) 0.040(3) 0.020(3) 0.022(3) 0.024(3)
C11 0.027(3) 0.034(3) 0.041(3) 0.021(3) 0.002(2) 0.010(2)
C24 0.033(3) 0.055(4) 0.042(3) 0.032(3) 0.014(3) 0.004(3)
C20 0.025(3) 0.050(4) 0.058(4) 0.037(3) 0.013(3) 0.018(3)
C29 0.054(4) 0.029(3) 0.033(3) 0.016(2) 0.013(3) 0.021(3)
C19 0.042(3) 0.046(4) 0.059(4) 0.029(3) 0.020(3) 0.026(3)
C15 0.047(3) 0.050(4) 0.036(3) 0.027(3) 0.030(3) 0.030(3)
C17 0.051(4) 0.054(4) 0.036(3) 0.017(3) 0.003(3) 0.033(3)
C35 0.034(3) 0.084(6) 0.044(4) 0.030(4) 0.016(3) 0.010(4)
C18 0.069(5) 0.052(4) 0.046(4) 0.014(3) 0.000(4) 0.036(4)
C34 0.070(5) 0.044(4) 0.063(5) 0.005(4) 0.008(4) 0.037(4)
C31 0.049(4) 0.066(5) 0.051(4) 0.007(4) 0.010(3) 0.023(4)
C38 0.085(6) 0.029(4) 0.145(9) 0.025(5) 0.083(7) -0.004(4)
C32 0.106(7) 0.058(5) 0.050(5) 0.027(4) 0.029(5) 0.036(5)
C37 0.082(6) 0.066(6) 0.098(7) 0.048(5) 0.049(6) 0.035(5)
C33 0.106(7) 0.072(6) 0.081(6) 0.039(5) 0.057(6) 0.067(6)

loop_
_atom_type_symbol
_atom_type_description
_atom_type_scat_dispersion_real
_atom_type_scat_dispersion_imag
_atom_type_scat_source
C C 0.0033 0.0016 'International Tables Vol C Tables 4.2.6.8 and 6.1.1.4'
H H 0.0000 0.0000 'International Tables Vol C Tables 4.2.6.8 and 6.1.1.4'
Bi Bi -4.1077 10.2566 'International Tables Vol C Tables 4.2.6.8 and 6.1.1.4'
O O 0.0106 0.0060 'International Tables Vol C Tables 4.2.6.8 and 6.1.1.4'

loop_
_geom_angle_atom_site_label_1
_geom_angle_atom_site_label_2
_geom_angle_atom_site_label_3
_geom_angle
_geom_angle_site_symmetry_1
_geom_angle_site_symmetry_3
_geom_angle_publ_flag
O2 Bi1 O7 109.26(13) . . ?
O2 Bi1 C1 27.00(12) . . ?
O2 Bi1 C3 76.66(13) . . ?
O2 Bi1 C2 148.71(13) . . ?
O1 Bi1 O2 53.83(11) . . ?
O1 Bi1 O3 78.79(12) . . ?
O1 Bi1 O6 122.53(12) . . ?
O1 Bi1 O4 132.75(12) . . ?
O1 Bi1 O7 81.49(13) . . ?
O1 Bi1 C1 26.86(12) . . ?
O1 Bi1 C3 104.99(13) . . ?
O1 Bi1 C2 105.92(13) . . ?
O5 Bi1 O2 78.05(12) . . ?
O5 Bi1 O1 84.54(12) . . ?
O5 Bi1 O3 78.40(14) . . ?
O5 Bi1 O6 54.17(12) . . ?
O5 Bi1 O4 79.27(14) . . ?
O5 Bi1 O7 155.08(14) . . ?
O5 Bi1 C1 81.29(13) . . ?
O5 Bi1 C3 27.55(13) . . ?
O5 Bi1 C2 76.22(15) . . ?
O3 Bi1 O2 128.43(11) . . ?
O3 Bi1 O6 121.12(13) . . ?
O3 Bi1 O4 54.63(12) . . ?
O3 Bi1 O7 78.71(15) . . ?
O3 Bi1 C1 104.18(13) . . ?
O3 Bi1 C3 100.36(15) . . ?
O3 Bi1 C2 27.63(13) . . ?
O6 Bi1 O2 77.57(11) . . ?
O6 Bi1 O7 149.68(13) . . ?
O6 Bi1 C1 101.03(13) . . ?
O6 Bi1 C3 26.62(13) . . ?
O6 Bi1 C2 100.99(14) . . ?
O4 Bi1 O2 155.42(13) . . ?
O4 Bi1 O6 81.55(13) . . ?
O4 Bi1 O7 95.31(15) . . ?
O4 Bi1 C1 153.76(13) . . ?
O4 Bi1 C3 78.85(15) . . ?
O4 Bi1 C2 27.05(13) . . ?
O7 Bi1 C1 94.93(14) . . ?
O7 Bi1 C3 173.22(14) . . ?
O7 Bi1 C2 87.90(16) . . ?
C3 Bi1 C1 91.81(14) . . ?
C2 Bi1 C1 129.79(14) . . ?
C2 Bi1 C3 88.35(16) . . ?
C1 O2 Bi1 85.6(3) . . ?
C1 O1 Bi1 99.9(3) . . ?
C3 O5 Bi1 100.0(3) . . ?
C2 O3 Bi1 97.6(3) . . ?
C3 O6 Bi1 85.7(3) . . ?
C2 O4 Bi1 86.6(3) . . ?
C34 O7 Bi1 121.9(4) . . ?
C31 O7 Bi1 111.6(4) . . ?
C31 O7 C34 109.5(5) . . ?
O2 C1 Bi1 67.4(2) . . ?
O2 C1 O1 120.5(4) . . ?
O2 C1 C4 120.8(4) . . ?
O1 C1 Bi1 53.2(2) . . ?
O1 C1 C4 118.6(4) . . ?
C4 C1 Bi1 171.7(3) . . ?
C1 C4 C7 109.7(4) . . ?
C1 C4 C6 105.4(4) . . ?
C7 C4 C6 113.0(4) . . ?
C5 C4 C1 109.7(4) . . ?
C5 C4 C7 109.9(4) . . ?
C5 C4 C6 108.9(4) . . ?
O5 C3 Bi1 52.5(2) . . ?
O5 C3 C22 116.9(4) . . ?
O6 C3 Bi1 67.7(3) . . ?
O6 C3 O5 120.2(5) . . ?
O6 C3 C22 122.9(5) . . ?
C22 C3 Bi1 168.8(4) . . ?
C8 C7 C4 119.5(4) . . ?
C8 C7 C12 118.5(5) . . ?
C12 C7 C4 122.0(4) . . ?
O3 C2 Bi1 54.8(2) . . ?
O3 C2 C13 117.7(4) . . ?
O4 C2 Bi1 66.3(3) . . ?
O4 C2 O3 120.9(5) . . ?
O4 C2 C13 121.4(4) . . ?
C13 C2 Bi1 171.7(3) . . ?
C3 C22 C25 109.6(4) . . ?
C3 C22 C23 109.4(4) . . ?
C3 C22 C24 105.5(5) . . ?
C25 C22 C23 108.7(5) . . ?
C25 C22 C24 114.0(4) . . ?
C23 C22 C24 109.6(5) . . ?
C7 C8 H8 119.5 . . ?
C7 C8 C9 121.0(5) . . ?
C9 C8 H8 119.5 . . ?
C21 C16 C13 122.3(5) . . ?
C17 C16 C13 120.7(5) . . ?
C17 C16 C21 117.0(6) . . ?
C7 C12 H12 119.8 . . ?
C11 C12 C7 120.4(5) . . ?
C11 C12 H12 119.8 . . ?
C25 C30 H30 119.6 . . ?
C29 C30 H30 119.6 . . ?
C29 C30 C25 120.7(5) . . ?
C30 C25 C22 119.7(5) . . ?
C26 C25 C22 121.9(5) . . ?
C26 C25 C30 118.2(5) . . ?
C4 C6 H6A 109.5 . . ?
C4 C6 H6B 109.5 . . ?
C4 C6 H6C 109.5 . . ?
H6A C6 H6B 109.5 . . ?
H6A C6 H6C 109.5 . . ?
H6B C6 H6C 109.5 . . ?
C35 O8 C38 105.4(6) . . ?
C4 C5 H5A 109.5 . . ?
C4 C5 H5B 109.5 . . ?
C4 C5 H5C 109.5 . . ?
H5A C5 H5B 109.5 . . ?
H5A C5 H5C 109.5 . . ?
H5B C5 H5C 109.5 . . ?
C27 C28 H28 120.0 . . ?
C27 C28 C29 120.0(6) . . ?
C29 C28 H28 120.0 . . ?
C25 C26 H26 119.1 . . ?
C27 C26 C25 121.7(6) . . ?
C27 C26 H26 119.1 . . ?
C9 C10 H10 120.7 . . ?
C11 C10 H10 120.7 . . ?
C11 C10 C9 118.6(5) . . ?
C2 C13 C14 108.1(4) . . ?
C16 C13 C2 106.0(4) . . ?
C16 C13 C14 112.1(4) . . ?
C16 C13 C15 111.8(5) . . ?
C15 C13 C2 110.4(4) . . ?
C15 C13 C14 108.4(5) . . ?
C22 C23 H23A 109.5 . . ?
C22 C23 H23B 109.5 . . ?
C22 C23 H23C 109.5 . . ?
H23A C23 H23B 109.5 . . ?
H23A C23 H23C 109.5 . . ?
H23B C23 H23C 109.5 . . ?
C16 C21 H21 119.6 . . ?
C20 C21 C16 120.9(6) . . ?
C20 C21 H21 119.6 . . ?
C28 C27 C26 119.8(6) . . ?
C28 C27 H27 120.1 . . ?
C26 C27 H27 120.1 . . ?
H36A C36 H36B 109.4 . . ?
C35 C36 H36A 111.6 . . ?
C35 C36 H36B 111.6 . . ?
C37 C36 H36A 111.6 . . ?
C37 C36 H36B 111.6 . . ?
C37 C36 C35 100.6(6) . . ?
C8 C9 H9 119.8 . . ?
C10 C9 C8 120.5(5) . . ?
C10 C9 H9 119.8 . . ?
C13 C14 H14A 109.5 . . ?
C13 C14 H14B 109.5 . . ?
C13 C14 H14C 109.5 . . ?
H14A C14 H14B 109.5 . . ?
H14A C14 H14C 109.5 . . ?
H14B C14 H14C 109.5 . . ?
C12 C11 H11 119.5 . . ?
C10 C11 C12 121.0(5) . . ?
C10 C11 H11 119.5 . . ?
C22 C24 H24A 109.5 . . ?
C22 C24 H24B 109.5 . . ?
C22 C24 H24C 109.5 . . ?
H24A C24 H24B 109.5 . . ?
H24A C24 H24C 109.5 . . ?
H24B C24 H24C 109.5 . . ?
C21 C20 H20 119.5 . . ?
C21 C20 C19 121.1(5) . . ?
C19 C20 H20 119.5 . . ?
C30 C29 C28 119.5(6) . . ?
C30 C29 H29 120.3 . . ?
C28 C29 H29 120.3 . . ?
C20 C19 H19 120.4 . . ?
C18 C19 C20 119.1(6) . . ?
C18 C19 H19 120.4 . . ?
C13 C15 H15A 109.5 . . ?
C13 C15 H15B 109.5 . . ?
C13 C15 H15C 109.5 . . ?
H15A C15 H15B 109.5 . . ?
H15A C15 H15C 109.5 . . ?
H15B C15 H15C 109.5 . . ?
C16 C17 H17 119.2 . . ?
C18 C17 C16 121.5(6) . . ?
C18 C17 H17 119.2 . . ?
O8 C35 C36 109.1(6) . . ?
O8 C35 H35A 109.9 . . ?
O8 C35 H35B 109.9 . . ?
C36 C35 H35A 109.9 . . ?
C36 C35 H35B 109.9 . . ?
H35A C35 H35B 108.3 . . ?
C19 C18 C17 120.4(7) . . ?
C19 C18 H18 119.8 . . ?
C17 C18 H18 119.8 . . ?
O7 C34 H34A 110.3 . . ?
O7 C34 H34B 110.3 . . ?
O7 C34 C33 107.0(7) . . ?
H34A C34 H34B 108.6 . . ?
C33 C34 H34A 110.3 . . ?
C33 C34 H34B 110.3 . . ?
O7 C31 H31A 110.4 . . ?
O7 C31 H31B 110.4 . . ?
O7 C31 C32 106.8(7) . . ?
H31A C31 H31B 108.6 . . ?
C32 C31 H31A 110.4 . . ?
C32 C31 H31B 110.4 . . ?
O8 C38 H38A 109.9 . . ?
O8 C38 H38B 109.9 . . ?
O8 C38 C37 109.0(6) . . ?
H38A C38 H38B 108.3 . . ?
C37 C38 H38A 109.9 . . ?
C37 C38 H38B 109.9 . . ?
C31 C32 H32A 111.2 . . ?
C31 C32 H32B 111.2 . . ?
C31 C32 C33 102.8(7) . . ?
H32A C32 H32B 109.1 . . ?
C33 C32 H32A 111.2 . . ?
C33 C32 H32B 111.2 . . ?
C36 C37 C38 102.2(7) . . ?
C36 C37 H37A 111.3 . . ?
C36 C37 H37B 111.3 . . ?
C38 C37 H37A 111.3 . . ?
C38 C37 H37B 111.3 . . ?
H37A C37 H37B 109.2 . . ?
C34 C33 C32 104.2(7) . . ?
C34 C33 H33A 110.9 . . ?
C34 C33 H33B 110.9 . . ?
C32 C33 H33A 110.9 . . ?
C32 C33 H33B 110.9 . . ?
H33A C33 H33B 108.9 . . ?

loop_
_geom_bond_atom_site_label_1
_geom_bond_atom_site_label_2
_geom_bond_distance
_geom_bond_site_symmetry_2
_geom_bond_publ_flag
Bi1 O2 2.561(3) . ?
Bi1 O1 2.248(3) . ?
Bi1 O5 2.216(4) . ?
Bi1 O3 2.249(3) . ?
Bi1 O6 2.553(4) . ?
Bi1 O4 2.504(4) . ?
Bi1 O7 2.643(5) . ?
Bi1 C1 2.765(4) . ?
Bi1 C3 2.752(6) . ?
Bi1 C2 2.729(5) . ?
O2 C1 1.259(5) . ?
O1 C1 1.269(6) . ?
O5 C3 1.292(6) . ?
O3 C2 1.277(6) . ?
O6 C3 1.237(6) . ?
O4 C2 1.243(6) . ?
O7 C34 1.443(8) . ?
O7 C31 1.441(9) . ?
C1 C4 1.526(6) . ?
C4 C7 1.527(7) . ?
C4 C6 1.539(7) . ?
C4 C5 1.525(7) . ?
C3 C22 1.505(8) . ?
C7 C8 1.376(7) . ?
C7 C12 1.386(7) . ?
C2 C13 1.524(7) . ?
C22 C25 1.506(8) . ?
C22 C23 1.540(8) . ?
C22 C24 1.549(8) . ?
C8 H8 0.9500 . ?
C8 C9 1.385(7) . ?
C16 C13 1.520(8) . ?
C16 C21 1.408(7) . ?
C16 C17 1.395(8) . ?
C12 H12 0.9500 . ?
C12 C11 1.383(8) . ?
C30 H30 0.9500 . ?
C30 C25 1.388(8) . ?
C30 C29 1.375(8) . ?
C25 C26 1.386(7) . ?
C6 H6A 0.9800 . ?
C6 H6B 0.9800 . ?
C6 H6C 0.9800 . ?
O8 C35 1.403(9) . ?
O8 C38 1.417(12) . ?
C5 H5A 0.9800 . ?
C5 H5B 0.9800 . ?
C5 H5C 0.9800 . ?
C28 H28 0.9500 . ?
C28 C27 1.365(9) . ?
C28 C29 1.403(9) . ?
C26 H26 0.9500 . ?
C26 C27 1.369(9) . ?
C10 H10 0.9500 . ?
C10 C9 1.380(7) . ?
C10 C11 1.374(8) . ?
C13 C14 1.543(8) . ?
C13 C15 1.523(7) . ?
C23 H23A 0.9800 . ?
C23 H23B 0.9800 . ?
C23 H23C 0.9800 . ?
C21 H21 0.9500 . ?
C21 C20 1.365(9) . ?
C27 H27 0.9500 . ?
C36 H36A 0.9900 . ?
C36 H36B 0.9900 . ?
C36 C35 1.496(9) . ?
C36 C37 1.468(11) . ?
C9 H9 0.9500 . ?
C14 H14A 0.9800 . ?
C14 H14B 0.9800 . ?
C14 H14C 0.9800 . ?
C11 H11 0.9500 . ?
C24 H24A 0.9800 . ?
C24 H24B 0.9800 . ?
C24 H24C 0.9800 . ?
C20 H20 0.9500 . ?
C20 C19 1.381(9) . ?
C29 H29 0.9500 . ?
C19 H19 0.9500 . ?
C19 C18 1.373(9) . ?
C15 H15A 0.9800 . ?
C15 H15B 0.9800 . ?
C15 H15C 0.9800 . ?
C17 H17 0.9500 . ?
C17 C18 1.376(10) . ?
C35 H35A 0.9900 . ?
C35 H35B 0.9900 . ?
C18 H18 0.9500 . ?
C34 H34A 0.9900 . ?
C34 H34B 0.9900 . ?
C34 C33 1.456(11) . ?
C31 H31A 0.9900 . ?
C31 H31B 0.9900 . ?
C31 C32 1.460(11) . ?
C38 H38A 0.9900 . ?
C38 H38B 0.9900 . ?
C38 C37 1.497(12) . ?
C32 H32A 0.9900 . ?
C32 H32B 0.9900 . ?
C32 C33 1.552(12) . ?
C37 H37A 0.9900 . ?
C37 H37B 0.9900 . ?
C33 H33A 0.9900 . ?
C33 H33B 0.9900 . ?

loop_
_geom_torsion_atom_site_label_1
_geom_torsion_atom_site_label_2
_geom_torsion_atom_site_label_3
_geom_torsion_atom_site_label_4
_geom_torsion
_geom_torsion_site_symmetry_1
_geom_torsion_site_symmetry_2
_geom_torsion_site_symmetry_3
_geom_torsion_site_symmetry_4
_geom_torsion_publ_flag
Bi1 O2 C1 O1 3.8(4) . . . . ?
Bi1 O2 C1 C4 -178.7(4) . . . . ?
Bi1 O1 C1 O2 -4.4(5) . . . . ?
Bi1 O1 C1 C4 178.1(3) . . . . ?
Bi1 O5 C3 O6 1.6(5) . . . . ?
Bi1 O5 C3 C22 -175.8(4) . . . . ?
Bi1 O3 C2 O4 -5.0(6) . . . . ?
Bi1 O3 C2 C13 175.8(4) . . . . ?
Bi1 O6 C3 O5 -1.4(4) . . . . ?
Bi1 O6 C3 C22 175.8(5) . . . . ?
Bi1 O4 C2 O3 4.4(5) . . . . ?
Bi1 O4 C2 C13 -176.4(5) . . . . ?
Bi1 O7 C34 C33 -127.6(6) . . . . ?
Bi1 O7 C31 C32 153.1(6) . . . . ?
Bi1 C3 C22 C25 -74.9(19) . . . . ?
Bi1 C3 C22 C23 166.1(16) . . . . ?
Bi1 C3 C22 C24 48.2(19) . . . . ?
O2 C1 C4 C7 141.5(4) . . . . ?
O2 C1 C4 C6 -96.6(5) . . . . ?
O2 C1 C4 C5 20.6(6) . . . . ?
O1 C1 C4 C7 -41.0(6) . . . . ?
O1 C1 C4 C6 81.0(5) . . . . ?
O1 C1 C4 C5 -161.9(4) . . . . ?
O5 C3 C22 C25 -57.3(6) . . . . ?
O5 C3 C22 C23 -176.4(5) . . . . ?
O5 C3 C22 C24 65.8(6) . . . . ?
O3 C2 C13 C16 64.2(6) . . . . ?
O3 C2 C13 C14 -56.2(7) . . . . ?
O3 C2 C13 C15 -174.6(5) . . . . ?
O6 C3 C22 C25 125.4(5) . . . . ?
O6 C3 C22 C23 6.3(7) . . . . ?
O6 C3 C22 C24 -111.5(6) . . . . ?
O4 C2 C13 C16 -115.1(6) . . . . ?
O4 C2 C13 C14 124.6(6) . . . . ?
O4 C2 C13 C15 6.2(8) . . . . ?
O7 C34 C33 C32 -22.1(9) . . . . ?
O7 C31 C32 C33 -27.7(9) . . . . ?
C1 C4 C7 C8 -49.2(6) . . . . ?
C1 C4 C7 C12 132.4(5) . . . . ?
C4 C7 C8 C9 -178.9(5) . . . . ?
C4 C7 C12 C11 179.3(5) . . . . ?
C3 C22 C25 C30 -40.8(7) . . . . ?
C3 C22 C25 C26 143.2(5) . . . . ?
C7 C8 C9 C10 -0.2(9) . . . . ?
C7 C12 C11 C10 -0.7(9) . . . . ?
C22 C25 C26 C27 174.9(5) . . . . ?
C8 C7 C12 C11 0.9(8) . . . . ?
C16 C21 C20 C19 1.1(9) . . . . ?
C16 C17 C18 C19 -0.3(12) . . . . ?
C12 C7 C8 C9 -0.4(8) . . . . ?
C30 C25 C26 C27 -1.2(9) . . . . ?
C25 C30 C29 C28 0.2(9) . . . . ?
C25 C26 C27 C28 0.9(9) . . . . ?
C6 C4 C7 C8 -166.5(5) . . . . ?
C6 C4 C7 C12 15.1(7) . . . . ?
O8 C38 C37 C36 -27.4(10) . . . . ?
C5 C4 C7 C8 71.6(6) . . . . ?
C5 C4 C7 C12 -106.8(5) . . . . ?
C13 C16 C21 C20 178.0(5) . . . . ?
C13 C16 C17 C18 -178.5(7) . . . . ?
C23 C22 C25 C30 78.7(6) . . . . ?
C23 C22 C25 C26 -97.4(6) . . . . ?
C21 C16 C13 C2 -94.3(6) . . . . ?
C21 C16 C13 C14 23.5(7) . . . . ?
C21 C16 C13 C15 145.3(5) . . . . ?
C21 C16 C17 C18 -0.7(10) . . . . ?
C21 C20 C19 C18 -2.1(10) . . . . ?
C27 C28 C29 C30 -0.5(9) . . . . ?
C9 C10 C11 C12 0.1(10) . . . . ?
C11 C10 C9 C8 0.3(10) . . . . ?
C24 C22 C25 C30 -158.7(5) . . . . ?
C24 C22 C25 C26 25.2(8) . . . . ?
C20 C19 C18 C17 1.7(12) . . . . ?
C29 C30 C25 C22 -175.6(5) . . . . ?
C29 C30 C25 C26 0.6(9) . . . . ?
C29 C28 C27 C26 0.0(9) . . . . ?
C17 C16 C13 C2 83.4(6) . . . . ?
C17 C16 C13 C14 -158.9(5) . . . . ?
C17 C16 C13 C15 -37.0(7) . . . . ?
C17 C16 C21 C20 0.3(8) . . . . ?
C35 O8 C38 C37 6.2(10) . . . . ?
C35 C36 C37 C38 35.3(9) . . . . ?
C34 O7 C31 C32 15.1(9) . . . . ?
C31 O7 C34 C33 5.3(9) . . . . ?
C31 C32 C33 C34 30.6(9) . . . . ?
C38 O8 C35 C36 17.5(9) . . . . ?
C37 C36 C35 O8 -34.2(8) . . . . ?
